data_7227672
loop_
_publ_author_name
'Lynes, Amy D.'
'Hawes, Chris S.'
'Ward, Edward N.'
'Haffner, Benjamin'
'M\"obius, Matthias E.'
'Byrne, Kevin'
'Schmitt, Wolfgang'
'Pal, Robert'
'Gunnlaugsson, Thorfinnur'

_publ_section_title
;
 Benzene-1,3,5-tricarboxamide n-alkyl ester and carboxylic acid
 derivatives: tuneable structural, morphological and thermal properties
;
_journal_issue 10
_journal_name_full CrystEngComm
_journal_page_first 1427
_journal_paper_doi 10.1039/C7CE00206H
_journal_volume 19
_journal_year 2017
_chemical_formula_moiety 'C30 H45 N3 O9'
_chemical_formula_sum 'C30 H45 N3 O9'
_chemical_formula_weight 591.69
_space_group_crystal_system monoclinic
_space_group_IT_number 14
_space_group_name_Hall '-P 2ybc'
_space_group_name_H-M_alt 'P 1 21/c 1'
_symmetry_space_group_name_Hall '-P 2ybc'
_symmetry_space_group_name_H-M 'P 1 21/c 1'
_atom_sites_solution_hydrogens mixed
_atom_sites_solution_primary direct
_audit_creation_date 2016-04-26
_audit_creation_method
;
Olex2 1.2
(compiled 2016.02.19 svn.r3266 for OlexSys, GUI svn.r5155)
;
_audit_update_record
;
2017-01-26 deposited with the CCDC.
2017-02-10 downloaded from the CCDC.
;
_cell_angle_alpha 90
_cell_angle_beta 114.567(8)
_cell_angle_gamma 90
_cell_formula_units_Z 4
_cell_length_a 19.627(2)
_cell_length_b 7.3150(10)
_cell_length_c 23.510(3)
_cell_measurement_reflns_used 1076
_cell_measurement_temperature 100(2)
_cell_measurement_theta_max 56.916
_cell_measurement_theta_min 3.836
_cell_volume 3069.8(7)
_computing_cell_refinement 'SAINT v8.34A (Bruker, 2013)'
_computing_data_reduction 'SAINT v8.34A (Bruker, 2013)'
_computing_molecular_graphics 'Olex2 (Dolomanov et al., 2009)'
_computing_publication_material 'Olex2 (Dolomanov et al., 2009)'
_computing_structure_refinement 'ShelXL (Sheldrick, 2015)'
_computing_structure_solution 'XT (Sheldrick, 2015)'
_diffrn_ambient_temperature 100.0
_diffrn_detector_area_resol_mean 8
_diffrn_measured_fraction_theta_full 0.999
_diffrn_measured_fraction_theta_max 0.998
_diffrn_measurement_device_type 'Bruker APEX-II CCD'
_diffrn_measurement_method '\w and \f scans'
_diffrn_radiation_monochromator graphite
_diffrn_radiation_type CuK\a
_diffrn_radiation_wavelength 1.54178
_diffrn_reflns_av_R_equivalents 0.1111
_diffrn_reflns_av_unetI/netI 0.1318
_diffrn_reflns_Laue_measured_fraction_full 0.999
_diffrn_reflns_Laue_measured_fraction_max 0.998
_diffrn_reflns_limit_h_max 23
_diffrn_reflns_limit_h_min -23
_diffrn_reflns_limit_k_max 5
_diffrn_reflns_limit_k_min -8
_diffrn_reflns_limit_l_max 28
_diffrn_reflns_limit_l_min -26
_diffrn_reflns_number 16636
_diffrn_reflns_point_group_measured_fraction_full 0.999
_diffrn_reflns_point_group_measured_fraction_max 0.998
_diffrn_reflns_theta_full 67.679
_diffrn_reflns_theta_max 68.241
_diffrn_reflns_theta_min 2.475
_diffrn_source 'sealed tube'
_diffrn_standards_number 0
_exptl_absorpt_coefficient_mu 0.779
_exptl_absorpt_correction_T_max 0.7531
_exptl_absorpt_correction_T_min 0.5821
_exptl_absorpt_correction_type multi-scan
_exptl_absorpt_process_details
;
SADABS-2014/5 (Bruker,2014/5) was used for absorption correction.
wR2(int) was 0.0826 before and 0.0565 after correction.
The Ratio of minimum to maximum transmission is 0.7729.
The \l/2 correction factor is 0.00150.
;
_exptl_crystal_colour colourless
_exptl_crystal_colour_primary colourless
_exptl_crystal_density_diffrn 1.280
_exptl_crystal_description plate
_exptl_crystal_F_000 1272
_exptl_crystal_size_max 0.15
_exptl_crystal_size_mid 0.11
_exptl_crystal_size_min 0.02
_refine_diff_density_max 0.455
_refine_diff_density_min -0.273
_refine_diff_density_rms 0.061
_refine_ls_extinction_method none
_refine_ls_goodness_of_fit_ref 0.969
_refine_ls_hydrogen_treatment mixed
_refine_ls_matrix_type full
_refine_ls_number_parameters 450
_refine_ls_number_reflns 5625
_refine_ls_number_restraints 68
_refine_ls_restrained_S_all 0.982
_refine_ls_R_factor_all 0.2020
_refine_ls_R_factor_gt 0.0884
_refine_ls_shift/su_max 0.000
_refine_ls_shift/su_mean 0.000
_refine_ls_structure_factor_coef Fsqd
_refine_ls_weighting_details 'w=1/[\s^2^(Fo^2^)+(0.1243P)^2^] where P=(Fo^2^+2Fc^2^)/3'
_refine_ls_weighting_scheme calc
_refine_ls_wR_factor_gt 0.2088
_refine_ls_wR_factor_ref 0.2795
_reflns_Friedel_coverage 0.000
_reflns_number_gt 2353
_reflns_number_total 5625
_reflns_threshold_expression 'I > 2\s(I)'
_cod_data_source_file c7ce00206h2.cif
_cod_data_source_block 4
_cod_depositor_comments 'Adding full bibliography for 7227672--7227675.cif.'
_cod_original_cell_volume 3069.9(7)
_cod_database_code 7227672
_shelx_space_group_comment
;
The symmetry employed for this shelxl refinement is uniquely defined
by the following loop, which should always be used as a source of
symmetry information in preference to the above space-group names.
They are only intended as comments.
;
_shelx_estimated_absorpt_t_max 0.985
_shelx_estimated_absorpt_t_min 0.892
_olex2_refinement_description
;
1. Fixed Uiso
 At 1.2 times of:
  All C(H) groups, All C(H,H) groups
 At 1.5 times of:
  All C(H,H,H) groups
2. Restrained distances
 O6A-C22
 1.4 with sigma of 0.02
 O9A-C32
 1.5 with sigma of 0.02
 C31-O9
 1.5 with sigma of 0.02
 N1-H1
 0.9 with sigma of 0.02
 N3-H3
 0.9 with sigma of 0.02
 H2-N2
 0.9 with sigma of 0.02
 H16A-H24B_$1
 2.2 with sigma of 0.02
3. Restrained planarity
 O9A, C30, O8A, C29
 with sigma of 0.1
 O9, C30, O8, C29
 with sigma of 0.1
 C21, C22, O5A, O6A
 with sigma of 0.1
 C21, C22, O5, O6
 with sigma of 0.1
4. Uiso/Uaniso restraints and constraints
Uanis(O9A) \\sim Ueq, Uanis(O9) \\sim Ueq, Uanis(O8A) \\sim Ueq, Uanis(O8)
\\sim Ueq: with sigma of 0.02 and sigma for terminal atoms of 0.02
Uanis(C32) \\sim Ueq: with sigma of 0.02 and sigma for terminal atoms of 0.02
Uanis(O6A) \\sim Ueq, Uanis(O5A) \\sim Ueq: with sigma of 0.02 and sigma for
terminal atoms of 0.02
Uanis(C24) \\sim Ueq: with sigma of 0.02 and sigma for terminal atoms of 0.02
5. Rigid body (RIGU) restrains
 C32, C31
 with sigma for 1-2 distances of 0.001 and sigma for 1-3 distances of 0.001
 O6A, C22, O5A
 with sigma for 1-2 distances of 0.001 and sigma for 1-3 distances of 0.001
6. Others
 Fixed Sof: O5(0.85) O6(0.85) O8(0.75) O9(0.75) C23(0.85) H23A(0.85)
 H23B(0.85) H23C(0.85) C31(0.75) H31A(0.75) H31B(0.75) H31C(0.75) O8A(0.25)
 O9A(0.25) C32(0.25) H32A(0.25) H32B(0.25) H32C(0.25) O5A(0.15) O6A(0.15)
 C24(0.15) H24A(0.15) H24B(0.15) H24C(0.15)
7.a Secondary CH2 refined with riding coordinates:
 C12(H12A,H12B), C10(H10A,H10B), C17(H17A,H17B), C11(H11A,H11B), C13(H13A,
 H13B), C18(H18A,H18B), C14(H14A,H14B), C19(H19A,H19B), C20(H20A,H20B),
 C26(H26A,H26B), C21(H21A,H21B), C27(H27A,H27B), C25(H25A,H25B), C28(H28A,H28B),
  C29(H29A,H29B)
7.b Aromatic/amide H refined with riding coordinates:
 C4(H4), C6(H6), C2(H2A)
7.c Idealised Me refined as rotating group:
 C16(H16A,H16B,H16C), C23(H23A,H23B,H23C), C31(H31A,H31B,H31C), C32(H32A,H32B,
 H32C), C24(H24A,H24B,H24C)
;
_shelx_shelxl_version_number 2014/7
_olex2_submission_special_instructions 'No special instructions were received'

loop_
_space_group_symop_operation_xyz
'x, y, z'
'-x, y+1/2, -z+1/2'
'-x, -y, -z'
'x, -y-1/2, z-1/2'

loop_
_atom_site_label
_atom_site_type_symbol
_atom_site_fract_x
_atom_site_fract_y
_atom_site_fract_z
_atom_site_U_iso_or_equiv
_atom_site_adp_type
_atom_site_occupancy
_atom_site_site_symmetry_order
_atom_site_calc_flag
_atom_site_refinement_flags_posn
_atom_site_refinement_flags_adp
_atom_site_refinement_flags_occupancy
_atom_site_disorder_assembly
_atom_site_disorder_group
O1 O 0.4930(2) -0.1787(5) 0.37622(17) 0.0542(10) Uani 1 1 d . . . . .
O4 O 0.3842(2) 0.3192(5) 0.21737(17) 0.0518(10) Uani 1 1 d . . . . .
O2 O 0.7203(3) -0.9343(6) 0.56052(18) 0.0610(11) Uani 1 1 d . . . . .
O3 O 0.8308(3) -0.8348(6) 0.6297(2) 0.0662(12) Uani 1 1 d . . . . .
N2 N 0.4079(3) 0.5942(6) 0.2640(2) 0.0472(12) Uani 1 1 d D . . . .
O7 O 0.7371(3) 0.4384(7) 0.4784(2) 0.0778(15) Uani 1 1 d . . . . .
N1 N 0.5832(3) -0.1084(7) 0.4709(2) 0.0506(12) Uani 1 1 d D . . . .
N3 N 0.6995(3) 0.6585(7) 0.4050(2) 0.0548(13) Uani 1 1 d D . . . .
O5 O 0.1793(3) 1.4525(7) 0.2488(2) 0.0643(14) Uani 0.85 1 d . . P A 1
O6 O 0.0678(3) 1.3466(7) 0.2380(3) 0.0654(14) Uani 0.85 1 d . . P A 1
C8 C 0.4254(3) 0.4220(8) 0.2594(2) 0.0461(14) Uani 1 1 d . . . . .
C4 C 0.4933(3) 0.1768(8) 0.3336(2) 0.0455(13) Uani 1 1 d . . . . .
H4 H 0.4508 0.1016 0.3122 0.055 Uiso 1 1 calc R . . . .
C1 C 0.6201(3) 0.3906(7) 0.3927(2) 0.0447(13) Uani 1 1 d . . . . .
C5 C 0.4960(3) 0.3520(7) 0.3116(2) 0.0434(13) Uani 1 1 d . . . . .
C7 C 0.5406(3) -0.0710(8) 0.4104(2) 0.0467(14) Uani 1 1 d . . . . .
C6 C 0.5599(3) 0.4597(8) 0.3407(2) 0.0469(14) Uani 1 1 d . . . . .
H6 H 0.5623 0.5785 0.3254 0.056 Uiso 1 1 calc R . . . .
C2 C 0.6151(3) 0.2187(7) 0.4151(2) 0.0443(13) Uani 1 1 d . . . . .
H2A H 0.6558 0.1732 0.4511 0.053 Uiso 1 1 calc R . . . .
C3 C 0.5518(3) 0.1118(7) 0.3861(2) 0.0434(13) Uani 1 1 d . . . . .
C15 C 0.7564(4) -0.8186(9) 0.5968(3) 0.0537(15) Uani 1 1 d . . . . .
C12 C 0.6146(4) -0.4564(8) 0.6003(2) 0.0519(15) Uani 1 1 d . . . . .
H12A H 0.5605 -0.4714 0.5893 0.062 Uiso 1 1 calc R . . . .
H12B H 0.6402 -0.4396 0.6462 0.062 Uiso 1 1 calc R . . . .
C10 C 0.5733(3) -0.2763(8) 0.4995(3) 0.0504(15) Uani 1 1 d . . . . .
H10A H 0.5833 -0.3823 0.4779 0.061 Uiso 1 1 calc R . . . .
H10B H 0.5208 -0.2848 0.4945 0.061 Uiso 1 1 calc R . . . .
C22 C 0.1323(4) 1.3311(9) 0.2372(3) 0.0618(16) Uani 1 1 d D U . . .
C17 C 0.3333(3) 0.6639(8) 0.2246(3) 0.0530(14) Uani 1 1 d . . . . .
H17A H 0.2951 0.5763 0.2252 0.064 Uiso 1 1 calc R . . . .
H17B H 0.3279 0.6746 0.1810 0.064 Uiso 1 1 calc R . . . .
C9 C 0.6904(4) 0.4980(9) 0.4286(3) 0.0562(16) Uani 1 1 d . . . . .
C11 C 0.6255(4) -0.2839(8) 0.5687(3) 0.0546(16) Uani 1 1 d . . . . .
H11A H 0.6166 -0.1756 0.5899 0.066 Uiso 1 1 calc R . . . .
H11B H 0.6781 -0.2787 0.5735 0.066 Uiso 1 1 calc R . . . .
C13 C 0.6438(3) -0.6316(8) 0.5829(3) 0.0514(14) Uani 1 1 d . . . . .
H13A H 0.6250 -0.7379 0.5983 0.062 Uiso 1 1 calc R . . . .
H13B H 0.6235 -0.6406 0.5368 0.062 Uiso 1 1 calc R . . . .
C18 C 0.3200(3) 0.8465(8) 0.2467(3) 0.0542(15) Uani 1 1 d . . . . .
H18A H 0.3515 0.9384 0.2382 0.065 Uiso 1 1 calc R . . . .
H18B H 0.3362 0.8413 0.2926 0.065 Uiso 1 1 calc R . . . .
C14 C 0.7278(4) -0.6409(8) 0.6094(3) 0.0569(16) Uani 1 1 d . . . . .
H14A H 0.7463 -0.5406 0.5913 0.068 Uiso 1 1 calc R . . . .
H14B H 0.7483 -0.6214 0.6552 0.068 Uiso 1 1 calc R . . . .
C19 C 0.2398(4) 0.9091(9) 0.2169(3) 0.0611(16) Uani 1 1 d . . . . .
H19A H 0.2077 0.8151 0.2237 0.073 Uiso 1 1 calc R . . . .
H19B H 0.2242 0.9210 0.1712 0.073 Uiso 1 1 calc R . . . .
C20 C 0.2277(4) 1.0896(8) 0.2424(3) 0.0594(16) Uani 1 1 d . . . . .
H20A H 0.2566 1.1856 0.2326 0.071 Uiso 1 1 calc R . . . .
H20B H 0.2470 1.0807 0.2885 0.071 Uiso 1 1 calc R . . . .
C30 C 0.9959(4) 1.3379(11) 0.4179(3) 0.070(2) Uani 1 1 d . . . . .
O8 O 1.0006(5) 1.2776(10) 0.3711(4) 0.097(3) Uani 0.75 1 d . U P B 1
C26 C 0.8052(4) 0.8538(10) 0.4121(3) 0.070(2) Uani 1 1 d . . . . .
H26A H 0.7733 0.8927 0.3687 0.085 Uiso 1 1 calc R . . . .
H26B H 0.8351 0.7480 0.4091 0.085 Uiso 1 1 calc R . . . .
C21 C 0.1462(4) 1.1447(9) 0.2160(3) 0.0683(18) Uani 1 1 d . . . . .
H21A H 0.1181 1.0522 0.2283 0.082 Uiso 1 1 calc R . . . .
H21B H 0.1261 1.1442 0.1698 0.082 Uiso 1 1 calc R . . . .
C16 C 0.8635(4) -1.0012(10) 0.6196(3) 0.077(2) Uani 1 1 d . . . . .
H16A H 0.9177 -0.9997 0.6452 0.115 Uiso 1 1 calc DGR . . . .
H16B H 0.8539 -1.0107 0.5753 0.115 Uiso 1 1 calc GR . . . .
H16C H 0.8413 -1.1063 0.6314 0.115 Uiso 1 1 calc GR . . . .
C27 C 0.8573(4) 1.0025(11) 0.4423(3) 0.080(2) Uani 1 1 d . . . . .
H27A H 0.8276 1.1011 0.4500 0.096 Uiso 1 1 calc R . . . .
H27B H 0.8922 0.9567 0.4838 0.096 Uiso 1 1 calc R . . . .
C25 C 0.7561(5) 0.7895(11) 0.4396(3) 0.085(2) Uani 1 1 d . . . . .
H25A H 0.7876 0.7350 0.4808 0.101 Uiso 1 1 calc R . . . .
H25B H 0.7307 0.8971 0.4475 0.101 Uiso 1 1 calc R . . . .
C28 C 0.9031(4) 1.0890(11) 0.4145(3) 0.080(2) Uani 1 1 d . . . . .
H28A H 0.9357 0.9929 0.4096 0.096 Uiso 1 1 calc R . . . .
H28B H 0.8688 1.1282 0.3719 0.096 Uiso 1 1 calc R . . . .
O9 O 1.0319(6) 1.4748(15) 0.4464(4) 0.127(4) Uani 0.75 1 d D U P B 1
C29 C 0.9502(5) 1.2424(12) 0.4441(3) 0.101(3) Uani 1 1 d . . . . .
H29A H 0.9849 1.2011 0.4863 0.121 Uiso 1 1 calc R . . . .
H29B H 0.9173 1.3358 0.4502 0.121 Uiso 1 1 calc R . . . .
C23 C 0.0518(5) 1.5220(12) 0.2564(4) 0.072(2) Uani 0.85 1 d . . P A 1
H23A H 0.0411 1.6091 0.2221 0.107 Uiso 0.85 1 calc GR . P A 1
H23B H 0.0952 1.5644 0.2933 0.107 Uiso 0.85 1 calc GR . P A 1
H23C H 0.0083 1.5126 0.2665 0.107 Uiso 0.85 1 calc GR . P A 1
C31 C 1.0783(11) 1.569(3) 0.4190(9) 0.123(9) Uani 0.75 1 d D U P B 1
H31A H 1.0454 1.6320 0.3804 0.185 Uiso 0.75 1 calc GR . P B 1
H31B H 1.1091 1.4795 0.4095 0.185 Uiso 0.75 1 calc GR . P B 1
H31C H 1.1108 1.6590 0.4489 0.185 Uiso 0.75 1 calc GR . P B 1
O8A O 0.9557(17) 1.472(3) 0.3964(14) 0.121(9) Uani 0.25 1 d . U P B 2
O9A O 1.0613(14) 1.348(4) 0.4331(13) 0.097(8) Uani 0.25 1 d D U P B 2
C32 C 1.094(3) 1.532(5) 0.432(3) 0.075(14) Uani 0.25 1 d D U P B 2
H32A H 1.0737 1.5780 0.3891 0.112 Uiso 0.25 1 calc GR . P B 2
H32B H 1.1486 1.5217 0.4482 0.112 Uiso 0.25 1 calc GR . P B 2
H32C H 1.0810 1.6165 0.4584 0.112 Uiso 0.25 1 calc GR . P B 2
O5A O 0.137(2) 1.340(5) 0.2971(15) 0.093(8) Uani 0.15 1 d . U P A 2
O6A O 0.099(2) 1.502(3) 0.2136(15) 0.102(8) Uani 0.15 1 d D U P A 2
C24 C 0.048(3) 1.632(7) 0.232(2) 0.071(13) Uani 0.15 1 d . U P A 2
H24A H 0.0788 1.6934 0.2713 0.107 Uiso 0.15 1 calc GR . P A 2
H24B H 0.0089 1.5603 0.2367 0.107 Uiso 0.15 1 calc DGR . P A 2
H24C H 0.0255 1.7233 0.1988 0.107 Uiso 0.15 1 calc GR . P A 2
H2 H 0.435(3) 0.676(6) 0.2931(19) 0.044(16) Uiso 1 1 d D . . . .
H3 H 0.661(2) 0.686(9) 0.3699(17) 0.059(19) Uiso 1 1 d D . . . .
H1 H 0.609(3) -0.015(6) 0.493(3) 0.07(2) Uiso 1 1 d D . . . .

loop_
_atom_site_aniso_label
_atom_site_aniso_U_11
_atom_site_aniso_U_22
_atom_site_aniso_U_33
_atom_site_aniso_U_23
_atom_site_aniso_U_13
_atom_site_aniso_U_12
O1 0.068(3) 0.047(2) 0.049(2) -0.0057(19) 0.025(2) -0.014(2)
O4 0.059(3) 0.051(2) 0.048(2) -0.0093(19) 0.024(2) -0.005(2)
O2 0.068(3) 0.053(2) 0.054(2) -0.005(2) 0.018(2) -0.013(2)
O3 0.053(3) 0.073(3) 0.062(2) -0.012(2) 0.014(2) -0.005(3)
N2 0.059(3) 0.045(3) 0.040(2) 0.004(2) 0.024(2) -0.004(2)
O7 0.075(4) 0.080(3) 0.059(3) 0.018(2) 0.009(2) -0.030(3)
N1 0.066(4) 0.043(3) 0.043(2) 0.000(2) 0.022(2) -0.004(3)
N3 0.063(4) 0.048(3) 0.054(3) -0.003(3) 0.025(3) -0.017(3)
O5 0.062(4) 0.062(3) 0.071(3) -0.010(3) 0.029(3) 0.000(3)
O6 0.057(3) 0.069(4) 0.077(3) -0.003(3) 0.035(3) 0.005(3)
C8 0.055(4) 0.048(3) 0.048(3) 0.000(3) 0.034(3) -0.008(3)
C4 0.049(4) 0.047(3) 0.044(3) -0.008(2) 0.024(3) -0.007(3)
C1 0.049(4) 0.045(3) 0.045(3) -0.005(2) 0.025(3) -0.010(3)
C5 0.055(4) 0.044(3) 0.040(2) -0.002(2) 0.028(3) -0.001(3)
C7 0.059(4) 0.042(3) 0.044(3) -0.006(3) 0.026(3) -0.004(3)
C6 0.061(4) 0.047(3) 0.044(3) -0.001(2) 0.033(3) -0.008(3)
C2 0.050(4) 0.044(3) 0.046(3) -0.001(2) 0.028(3) -0.004(3)
C3 0.060(4) 0.037(3) 0.041(3) -0.007(2) 0.029(3) -0.008(3)
C15 0.060(4) 0.054(4) 0.047(3) -0.001(3) 0.021(3) -0.007(3)
C12 0.063(4) 0.053(3) 0.044(3) 0.002(3) 0.027(3) -0.010(3)
C10 0.060(4) 0.049(3) 0.048(3) -0.001(3) 0.028(3) -0.011(3)
C22 0.061(4) 0.059(4) 0.055(3) 0.004(3) 0.014(3) -0.006(4)
C17 0.056(4) 0.056(4) 0.046(3) 0.002(3) 0.019(3) -0.004(3)
C9 0.063(4) 0.057(4) 0.052(3) -0.004(3) 0.028(3) -0.016(3)
C11 0.067(4) 0.056(4) 0.044(3) -0.006(3) 0.026(3) -0.012(3)
C13 0.061(4) 0.049(3) 0.047(3) -0.001(3) 0.025(3) -0.008(3)
C18 0.058(4) 0.047(3) 0.054(3) 0.001(3) 0.019(3) 0.001(3)
C14 0.065(4) 0.056(4) 0.050(3) -0.008(3) 0.024(3) -0.020(3)
C19 0.064(4) 0.059(4) 0.066(4) 0.001(3) 0.032(3) 0.001(3)
C20 0.066(5) 0.045(4) 0.070(4) 0.007(3) 0.031(3) -0.005(3)
C30 0.053(5) 0.087(6) 0.052(3) 0.017(4) 0.005(3) -0.016(4)
O8 0.127(7) 0.080(5) 0.122(6) -0.027(4) 0.090(6) -0.035(5)
C26 0.071(5) 0.084(5) 0.053(3) -0.003(3) 0.023(3) -0.037(4)
C21 0.072(5) 0.064(4) 0.081(4) -0.003(4) 0.044(4) -0.004(4)
C16 0.075(6) 0.085(5) 0.064(4) -0.011(4) 0.021(4) 0.000(4)
C27 0.101(6) 0.089(5) 0.052(3) -0.012(4) 0.035(4) -0.047(5)
C25 0.108(7) 0.082(5) 0.062(4) -0.009(4) 0.034(4) -0.039(5)
C28 0.080(5) 0.104(6) 0.048(3) 0.005(4) 0.020(3) -0.038(5)
O9 0.164(9) 0.155(8) 0.076(5) -0.048(5) 0.064(5) -0.125(7)
C29 0.119(7) 0.121(7) 0.051(4) -0.004(4) 0.025(4) -0.067(6)
C23 0.065(6) 0.073(6) 0.078(5) -0.026(5) 0.031(5) -0.002(5)
C31 0.134(17) 0.159(17) 0.062(8) 0.013(10) 0.026(10) -0.105(15)
O8A 0.120(17) 0.084(13) 0.146(17) 0.050(13) 0.042(13) -0.002(13)
O9A 0.086(15) 0.106(15) 0.111(15) 0.043(12) 0.054(12) 0.010(12)
C32 0.070(19) 0.064(17) 0.07(2) 0.012(14) 0.012(14) 0.007(15)
O5A 0.135(19) 0.076(11) 0.063(4) 0.014(5) 0.039(7) 0.026(12)
O6A 0.156(19) 0.081(7) 0.068(8) 0.020(6) 0.047(10) 0.038(10)
C24 0.08(2) 0.07(2) 0.064(18) 0.023(16) 0.028(16) 0.000(16)

loop_
_atom_type_symbol
_atom_type_description
_atom_type_scat_dispersion_real
_atom_type_scat_dispersion_imag
_atom_type_scat_source
C C 0.0181 0.0091 'International Tables Vol C Tables 4.2.6.8 and 6.1.1.4'
H H 0.0000 0.0000 'International Tables Vol C Tables 4.2.6.8 and 6.1.1.4'
N N 0.0311 0.0180 'International Tables Vol C Tables 4.2.6.8 and 6.1.1.4'
O O 0.0492 0.0322 'International Tables Vol C Tables 4.2.6.8 and 6.1.1.4'

loop_
_geom_angle_atom_site_label_1
_geom_angle_atom_site_label_2
_geom_angle_atom_site_label_3
_geom_angle
C15 O3 C16 115.6(5)
C8 N2 C17 120.5(5)
C8 N2 H2 127(4)
C17 N2 H2 112(4)
C7 N1 C10 121.2(5)
C7 N1 H1 114(4)
C10 N1 H1 123(4)
C9 N3 C25 123.6(6)
C9 N3 H3 113(4)
C25 N3 H3 122(4)
C22 O6 C23 115.2(6)
O4 C8 N2 122.6(6)
O4 C8 C5 121.2(5)
N2 C8 C5 116.0(5)
C5 C4 H4 119.8
C3 C4 H4 119.8
C3 C4 C5 120.3(5)
C6 C1 C9 123.2(5)
C2 C1 C6 119.7(5)
C2 C1 C9 117.1(5)
C4 C5 C8 116.8(5)
C4 C5 C6 120.2(5)
C6 C5 C8 122.8(5)
O1 C7 N1 122.0(5)
O1 C7 C3 120.7(5)
N1 C7 C3 117.2(5)
C1 C6 C5 119.1(5)
C1 C6 H6 120.4
C5 C6 H6 120.4
C1 C2 H2A 119.4
C1 C2 C3 121.1(5)
C3 C2 H2A 119.4
C4 C3 C7 116.7(5)
C4 C3 C2 119.4(5)
C2 C3 C7 123.8(5)
O2 C15 O3 121.7(6)
O2 C15 C14 126.5(6)
O3 C15 C14 111.8(5)
H12A C12 H12B 107.5
C11 C12 H12A 108.6
C11 C12 H12B 108.6
C11 C12 C13 114.8(4)
C13 C12 H12A 108.6
C13 C12 H12B 108.6
N1 C10 H10A 109.3
N1 C10 H10B 109.3
N1 C10 C11 111.5(5)
H10A C10 H10B 108.0
C11 C10 H10A 109.3
C11 C10 H10B 109.3
O5 C22 O6 126.1(7)
O5 C22 C21 120.3(6)
O6 C22 C21 113.5(6)
O5A C22 C21 115.9(16)
O5A C22 O6A 100(2)
O6A C22 C21 141.7(15)
N2 C17 H17A 109.3
N2 C17 H17B 109.3
N2 C17 C18 111.5(5)
H17A C17 H17B 108.0
C18 C17 H17A 109.3
C18 C17 H17B 109.3
O7 C9 N3 122.0(6)
O7 C9 C1 119.7(5)
N3 C9 C1 118.3(6)
C12 C11 H11A 109.1
C12 C11 H11B 109.1
C10 C11 C12 112.5(5)
C10 C11 H11A 109.1
C10 C11 H11B 109.1
H11A C11 H11B 107.8
C12 C13 H13A 108.9
C12 C13 H13B 108.9
H13A C13 H13B 107.7
C14 C13 C12 113.4(5)
C14 C13 H13A 108.9
C14 C13 H13B 108.9
C17 C18 H18A 108.7
C17 C18 H18B 108.7
C17 C18 C19 114.2(5)
H18A C18 H18B 107.6
C19 C18 H18A 108.7
C19 C18 H18B 108.7
C15 C14 C13 113.3(5)
C15 C14 H14A 108.9
C15 C14 H14B 108.9
C13 C14 H14A 108.9
C13 C14 H14B 108.9
H14A C14 H14B 107.7
C18 C19 H19A 109.0
C18 C19 H19B 109.0
C18 C19 C20 112.8(6)
H19A C19 H19B 107.8
C20 C19 H19A 109.0
C20 C19 H19B 109.0
C19 C20 H20A 109.1
C19 C20 H20B 109.1
C19 C20 C21 112.7(6)
H20A C20 H20B 107.8
C21 C20 H20A 109.1
C21 C20 H20B 109.1
O8 C30 O9 122.3(7)
O8 C30 C29 119.8(8)
O9 C30 C29 117.9(7)
O8A C30 C29 98.9(14)
O9A C30 C29 133.1(13)
O9A C30 O8A 120.1(19)
H26A C26 H26B 107.0
C27 C26 H26A 107.5
C27 C26 H26B 107.5
C25 C26 H26A 107.5
C25 C26 H26B 107.5
C25 C26 C27 119.2(6)
C22 C21 H21A 108.7
C22 C21 H21B 108.7
C20 C21 C22 114.2(6)
C20 C21 H21A 108.7
C20 C21 H21B 108.7
H21A C21 H21B 107.6
O3 C16 H16A 109.5
O3 C16 H16B 109.5
O3 C16 H16C 109.5
H16A C16 H16B 109.5
H16A C16 H16C 109.5
H16B C16 H16C 109.5
C26 C27 H27A 106.6
C26 C27 H27B 106.6
H27A C27 H27B 106.6
C28 C27 C26 122.9(6)
C28 C27 H27A 106.6
C28 C27 H27B 106.6
N3 C25 C26 117.7(6)
N3 C25 H25A 107.9
N3 C25 H25B 107.9
C26 C25 H25A 107.9
C26 C25 H25B 107.9
H25A C25 H25B 107.2
C27 C28 H28A 107.1
C27 C28 H28B 107.1
H28A C28 H28B 106.8
C29 C28 C27 121.0(7)
C29 C28 H28A 107.1
C29 C28 H28B 107.1
C30 O9 C31 116.9(10)
C30 C29 H29A 106.4
C30 C29 H29B 106.4
C28 C29 C30 123.7(7)
C28 C29 H29A 106.4
C28 C29 H29B 106.4
H29A C29 H29B 106.5
O6 C23 H23A 109.5
O6 C23 H23B 109.5
O6 C23 H23C 109.5
H23A C23 H23B 109.5
H23A C23 H23C 109.5
H23B C23 H23C 109.5
O9 C31 H31A 109.5
O9 C31 H31B 109.5
O9 C31 H31C 109.5
H31A C31 H31B 109.5
H31A C31 H31C 109.5
H31B C31 H31C 109.5
C30 O9A C32 118(3)
O9A C32 H32A 109.5
O9A C32 H32B 109.5
O9A C32 H32C 109.5
H32A C32 H32B 109.5
H32A C32 H32C 109.5
H32B C32 H32C 109.5
C22 O6A C24 133(3)
O6A C24 H24A 109.5
O6A C24 H24B 109.5
O6A C24 H24C 109.5
H24A C24 H24B 109.5
H24A C24 H24C 109.5
H24B C24 H24C 109.5

loop_
_geom_bond_atom_site_label_1
_geom_bond_atom_site_label_2
_geom_bond_distance
O1 C7 1.230(7)
O4 C8 1.237(7)
O2 C15 1.201(7)
O3 C15 1.343(7)
O3 C16 1.442(8)
N2 C8 1.322(7)
N2 C17 1.461(7)
N2 H2 0.90(2)
O7 C9 1.228(8)
N1 C7 1.344(7)
N1 C10 1.452(7)
N1 H1 0.88(2)
N3 C9 1.342(8)
N3 C25 1.435(9)
N3 H3 0.88(2)
O5 C22 1.226(8)
O6 C22 1.281(8)
O6 C23 1.429(9)
C8 C5 1.508(8)
C4 H4 0.9500
C4 C5 1.391(8)
C4 C3 1.374(8)
C1 C6 1.394(8)
C1 C2 1.383(7)
C1 C9 1.505(8)
C5 C6 1.395(8)
C7 C3 1.507(8)
C6 H6 0.9500
C2 H2A 0.9500
C2 C3 1.384(8)
C15 C14 1.494(9)
C12 H12A 0.9900
C12 H12B 0.9900
C12 C11 1.524(8)
C12 C13 1.527(8)
C10 H10A 0.9900
C10 H10B 0.9900
C10 C11 1.521(8)
C22 C21 1.515(9)
C22 O5A 1.37(3)
C22 O6A 1.413(18)
C17 H17A 0.9900
C17 H17B 0.9900
C17 C18 1.495(8)
C11 H11A 0.9900
C11 H11B 0.9900
C13 H13A 0.9900
C13 H13B 0.9900
C13 C14 1.503(8)
C18 H18A 0.9900
C18 H18B 0.9900
C18 C19 1.502(9)
C14 H14A 0.9900
C14 H14B 0.9900
C19 H19A 0.9900
C19 H19B 0.9900
C19 C20 1.510(8)
C20 H20A 0.9900
C20 H20B 0.9900
C20 C21 1.510(9)
C30 O8 1.224(9)
C30 O9 1.248(10)
C30 C29 1.460(10)
C30 O8A 1.23(3)
C30 O9A 1.18(2)
C26 H26A 0.9900
C26 H26B 0.9900
C26 C27 1.460(9)
C26 C25 1.446(9)
C21 H21A 0.9900
C21 H21B 0.9900
C16 H16A 0.9800
C16 H16B 0.9800
C16 H16C 0.9800
C27 H27A 0.9900
C27 H27B 0.9900
C27 C28 1.456(9)
C25 H25A 0.9900
C25 H25B 0.9900
C28 H28A 0.9900
C28 H28B 0.9900
C28 C29 1.436(10)
O9 C31 1.486(13)
C29 H29A 0.9900
C29 H29B 0.9900
C23 H23A 0.9800
C23 H23B 0.9800
C23 H23C 0.9800
C31 H31A 0.9800
C31 H31B 0.9800
C31 H31C 0.9800
O9A C32 1.49(2)
C32 H32A 0.9800
C32 H32B 0.9800
C32 H32C 0.9800
O6A C24 1.56(6)
C24 H24A 0.9800
C24 H24B 0.9800
C24 H24C 0.9800

loop_
_geom_torsion_atom_site_label_1
_geom_torsion_atom_site_label_2
_geom_torsion_atom_site_label_3
_geom_torsion_atom_site_label_4
_geom_torsion
O1 C7 C3 C4 20.9(7)
O1 C7 C3 C2 -162.4(5)
O4 C8 C5 C4 -37.0(6)
O4 C8 C5 C6 148.0(5)
O2 C15 C14 C13 13.2(8)
O3 C15 C14 C13 -169.5(5)
N2 C8 C5 C4 138.3(5)
N2 C8 C5 C6 -36.7(6)
N2 C17 C18 C19 -168.3(5)
N1 C7 C3 C4 -157.7(5)
N1 C7 C3 C2 18.9(8)
N1 C10 C11 C12 178.3(5)
O5 C22 C21 C20 31.1(9)
O6 C22 C21 C20 -152.1(6)
C8 N2 C17 C18 167.5(5)
C8 C5 C6 C1 173.6(4)
C4 C5 C6 C1 -1.2(7)
C1 C2 C3 C4 0.8(7)
C1 C2 C3 C7 -175.7(5)
C5 C4 C3 C7 173.6(4)
C5 C4 C3 C2 -3.2(7)
C7 N1 C10 C11 -177.5(5)
C6 C1 C2 C3 1.3(7)
C6 C1 C9 O7 170.7(6)
C6 C1 C9 N3 -8.5(8)
C2 C1 C6 C5 -1.1(7)
C2 C1 C9 O7 -6.4(8)
C2 C1 C9 N3 174.5(5)
C3 C4 C5 C8 -171.7(4)
C3 C4 C5 C6 3.4(7)
C12 C13 C14 C15 175.3(5)
C10 N1 C7 O1 -2.3(9)
C10 N1 C7 C3 176.3(5)
C17 N2 C8 O4 9.2(7)
C17 N2 C8 C5 -166.0(4)
C17 C18 C19 C20 177.3(5)
C9 N3 C25 C26 126.7(8)
C9 C1 C6 C5 -178.1(5)
C9 C1 C2 C3 178.5(5)
C11 C12 C13 C14 70.4(7)
C13 C12 C11 C10 72.3(7)
C18 C19 C20 C21 -175.5(5)
C19 C20 C21 C22 -176.0(5)
O8 C30 O9 C31 3(2)
O8 C30 C29 C28 -6.7(14)
C26 C27 C28 C29 176.1(8)
C21 C22 O6A C24 136(4)
C16 O3 C15 O2 -1.4(8)
C16 O3 C15 C14 -178.9(5)
C27 C26 C25 N3 172.8(7)
C27 C28 C29 C30 -178.4(8)
C25 N3 C9 O7 -11.6(10)
C25 N3 C9 C1 167.6(6)
C25 C26 C27 C28 -173.3(8)
O9 C30 C29 C28 176.8(11)
C29 C30 O9 C31 179.8(13)
C29 C30 O9A C32 -135(3)
C23 O6 C22 O5 -2.2(10)
C23 O6 C22 C21 -178.7(6)
O8A C30 C29 C28 101.7(18)
O8A C30 O9A C32 7(4)
O9A C30 C29 C28 -111(2)
O5A C22 C21 C20 -76(2)
O5A C22 O6A C24 -25(5)
O6A C22 C21 C20 124(3)
